data_4346685
loop_
_publ_author_name
'Poitras, Andrew M.'
'Bogart, Justin A.'
'Cole, Bren E.'
'Carroll, Patrick J.'
'Schelter, Eric J.'
'Graves, Christopher R.'

_publ_section_title
;
 Synthesis and Characterization of Aluminum Complexes of Redox-Active
 Pyridyl Nitroxide Ligands.
;
_journal_issue 22
_journal_name_full 'Inorganic chemistry'
_journal_page_first 10901
_journal_page_last 10908
_journal_paper_doi 10.1021/acs.inorgchem.5b01941
_journal_volume 54
_journal_year 2015
_chemical_formula_sum 'C18 H26 Al Cl N4 O2'
_chemical_formula_weight 392.86
_space_group_IT_number 14
_space_group_name_Hall '-P 2yn'
_space_group_name_H-M_alt 'P 1 21/n 1'
_symmetry_cell_setting monoclinic
_symmetry_Int_Tables_number 14
_symmetry_space_group_name_H-M 'P 1 21/n 1'
_atom_sites_solution_hydrogens geom
_atom_sites_solution_primary direct
_audit_creation_method SHELXL-97
_cell_angle_alpha 90.00
_cell_angle_beta 97.033(6)
_cell_angle_gamma 90.00
_cell_formula_units_Z 4
_cell_length_a 8.5966(10)
_cell_length_b 23.621(3)
_cell_length_c 9.6039(11)
_cell_measurement_temperature 100(1)
_cell_volume 1935.5(4)
_computing_data_collection 'Bruker APEX2'
_computing_data_reduction 'Bruker SAINT'
_computing_structure_refinement 'SHELXL-97 (Sheldrick, 2008)'
_computing_structure_solution 'SHELXS-97 (Sheldrick, 2008)'
_diffrn_ambient_temperature 100(1)
_diffrn_measured_fraction_theta_full 0.997
_diffrn_measured_fraction_theta_max 0.997
_diffrn_measurement_device 'CCD Area Detector'
_diffrn_measurement_device_type 'Bruker APEXII'
_diffrn_measurement_method 'phi and omega scans'
_diffrn_radiation_monochromator graphite
_diffrn_radiation_source 'sealed tube'
_diffrn_radiation_type MoK\a
_diffrn_radiation_wavelength 0.71073
_diffrn_reflns_av_R_equivalents 0.0409
_diffrn_reflns_av_sigmaI/netI 0.0222
_diffrn_reflns_limit_h_max 11
_diffrn_reflns_limit_h_min -11
_diffrn_reflns_limit_k_max 30
_diffrn_reflns_limit_k_min -30
_diffrn_reflns_limit_l_max 11
_diffrn_reflns_limit_l_min -12
_diffrn_reflns_number 50541
_diffrn_reflns_theta_full 27.52
_diffrn_reflns_theta_max 27.52
_diffrn_reflns_theta_min 1.72
_exptl_absorpt_coefficient_mu 0.263
_exptl_absorpt_correction_T_max 0.7456
_exptl_absorpt_correction_T_min 0.6993
_exptl_absorpt_correction_type multi-scan
_exptl_absorpt_process_details '(SADABS; Sheldrick, 2007)'
_exptl_crystal_density_diffrn 1.348
_exptl_crystal_density_method 'not measured'
_exptl_crystal_description needle
_exptl_crystal_F_000 832
_exptl_crystal_size_max 0.30
_exptl_crystal_size_mid 0.08
_exptl_crystal_size_min 0.05
_refine_diff_density_max 0.326
_refine_diff_density_min -0.219
_refine_diff_density_rms 0.049
_refine_ls_extinction_method none
_refine_ls_goodness_of_fit_ref 1.016
_refine_ls_hydrogen_treatment constr
_refine_ls_matrix_type full
_refine_ls_number_parameters 242
_refine_ls_number_reflns 4445
_refine_ls_number_restraints 0
_refine_ls_restrained_S_all 1.016
_refine_ls_R_factor_all 0.0440
_refine_ls_R_factor_gt 0.0320
_refine_ls_shift/su_max 0.001
_refine_ls_shift/su_mean 0.000
_refine_ls_structure_factor_coef Fsqd
_refine_ls_weighting_details 'calc w=1/[\s^2^(Fo^2^)+(0.0399P)^2^+0.9584P] where P=(Fo^2^+2Fc^2^)/3'
_refine_ls_weighting_scheme calc
_refine_ls_wR_factor_gt 0.0769
_refine_ls_wR_factor_ref 0.0833
_reflns_number_gt 3683
_reflns_number_total 4445
_reflns_threshold_expression >2sigma(I)
_cod_data_source_file ic5b01941_si_002.cif
_cod_data_source_block CMPD1(UP4441)
_cod_depositor_comments
;
The following automatic conversions were performed:

data name '_atom_site_symetry_multiplicity' was replaced with
'_atom_site_symmetry_multiplicity' as specified in the replacement
file
'/home/saulius/struct/COD-crude-data/automatic-downloads/DataCite-retrospective/ACS/depositions/lib/lists/replacement-tags.lst'.

Automatic conversion script
Id: cif_correct_tags 6909 2019-04-08 15:41:33Z antanas 
;
_cod_original_sg_symbol_H-M 'P 21/n     '
_cod_database_code 4346685

loop_
_symmetry_equiv_pos_as_xyz
'x, y, z'
'-x+1/2, y+1/2, -z+1/2'
'-x, -y, -z'
'x-1/2, -y-1/2, z-1/2'

loop_
_atom_site_label
_atom_site_type_symbol
_atom_site_fract_x
_atom_site_fract_y
_atom_site_fract_z
_atom_site_U_iso_or_equiv
_atom_site_adp_type
_atom_site_occupancy
_atom_site_symmetry_multiplicity
_atom_site_calc_flag
_atom_site_refinement_flags
Al1 Al 0.57465(5) 0.119725(17) 0.26790(4) 0.01421(10) Uani 1 1 d .
N1 N 0.74760(13) 0.16530(5) 0.35760(12) 0.0157(2) Uani 1 1 d .
N2 N 0.55548(13) 0.23241(5) 0.32086(13) 0.0171(2) Uani 1 1 d .
N3 N 0.38238(13) 0.07479(5) 0.24643(12) 0.0160(2) Uani 1 1 d .
N4 N 0.56022(13) 0.00832(5) 0.33701(12) 0.0168(2) Uani 1 1 d .
O1 O 0.46648(11) 0.18248(4) 0.29421(11) 0.0196(2) Uani 1 1 d .
O2 O 0.65175(11) 0.05771(4) 0.35735(10) 0.0166(2) Uani 1 1 d .
C1 C 0.89709(16) 0.14816(6) 0.39525(15) 0.0189(3) Uani 1 1 d .
H1 H 0.9212 0.1101 0.3859 0.025 Uiso 1 1 calc R
C2 C 1.01353(16) 0.18433(6) 0.44617(16) 0.0215(3) Uani 1 1 d .
H2 H 1.1151 0.1714 0.4726 0.029 Uiso 1 1 calc R
C3 C 0.97533(17) 0.24177(6) 0.45743(15) 0.0207(3) Uani 1 1 d .
H3 H 1.0525 0.2674 0.4922 0.027 Uiso 1 1 calc R
C4 C 0.82618(17) 0.26036(6) 0.41794(15) 0.0194(3) Uani 1 1 d .
H4 H 0.8020 0.2986 0.4234 0.026 Uiso 1 1 calc R
C5 C 0.70873(15) 0.22069(6) 0.36858(14) 0.0153(3) Uani 1 1 d .
C6 C 0.45683(16) 0.27677(6) 0.37973(14) 0.0173(3) Uani 1 1 d .
C7 C 0.52753(18) 0.33581(6) 0.36990(19) 0.0280(3) Uani 1 1 d .
H7a H 0.6130 0.3405 0.4433 0.042 Uiso 1 1 calc R
H7b H 0.4489 0.3639 0.3798 0.042 Uiso 1 1 calc R
H7c H 0.5651 0.3402 0.2804 0.042 Uiso 1 1 calc R
C8 C 0.29918(17) 0.27751(6) 0.28809(15) 0.0213(3) Uani 1 1 d .
H8a H 0.3151 0.2851 0.1926 0.032 Uiso 1 1 calc R
H8b H 0.2341 0.3065 0.3205 0.032 Uiso 1 1 calc R
H8c H 0.2490 0.2414 0.2934 0.032 Uiso 1 1 calc R
C9 C 0.43684(19) 0.26179(7) 0.53127(16) 0.0260(3) Uani 1 1 d .
H9a H 0.3909 0.2248 0.5342 0.039 Uiso 1 1 calc R
H9b H 0.3697 0.2891 0.5676 0.039 Uiso 1 1 calc R
H9c H 0.5374 0.2620 0.5872 0.039 Uiso 1 1 calc R
C10 C 0.23525(16) 0.09188(6) 0.19806(15) 0.0197(3) Uani 1 1 d .
H10 H 0.2167 0.1303 0.1833 0.026 Uiso 1 1 calc R
C11 C 0.11329(17) 0.05519(7) 0.17008(15) 0.0222(3) Uani 1 1 d .
H11 H 0.0134 0.0679 0.1361 0.030 Uiso 1 1 calc R
C12 C 0.14392(17) -0.00238(7) 0.19440(17) 0.0256(3) Uani 1 1 d .
H12 H 0.0635 -0.0285 0.1739 0.034 Uiso 1 1 calc R
C13 C 0.28954(17) -0.02086(6) 0.24764(18) 0.0254(3) Uani 1 1 d .
H13 H 0.3079 -0.0591 0.2660 0.034 Uiso 1 1 calc R
C14 C 0.41247(16) 0.01924(6) 0.27450(14) 0.0170(3) Uani 1 1 d .
C15 C 0.66005(16) -0.04103(6) 0.30521(14) 0.0167(3) Uani 1 1 d .
C16 C 0.80941(17) -0.03873(6) 0.40850(15) 0.0226(3) Uani 1 1 d .
H16a H 0.8627 -0.0036 0.3973 0.034 Uiso 1 1 calc R
H16b H 0.8765 -0.0697 0.3906 0.034 Uiso 1 1 calc R
H16c H 0.7831 -0.0414 0.5026 0.034 Uiso 1 1 calc R
C17 C 0.57842(18) -0.09737(6) 0.32647(17) 0.0240(3) Uani 1 1 d .
H17a H 0.5288 -0.0956 0.4107 0.036 Uiso 1 1 calc R
H17b H 0.6544 -0.1273 0.3344 0.036 Uiso 1 1 calc R
H17c H 0.5008 -0.1045 0.2477 0.036 Uiso 1 1 calc R
C18 C 0.69836(17) -0.03555(6) 0.15412(15) 0.0202(3) Uani 1 1 d .
H18a H 0.6031 -0.0369 0.0906 0.030 Uiso 1 1 calc R
H18b H 0.7654 -0.0662 0.1338 0.030 Uiso 1 1 calc R
H18C H 0.7506 -0.0002 0.1433 0.030 Uiso 1 1 calc R
Cl1 Cl 0.63897(4) 0.117896(14) 0.05259(3) 0.01981(9) Uani 1 1 d .

loop_
_atom_site_aniso_label
_atom_site_aniso_U_11
_atom_site_aniso_U_22
_atom_site_aniso_U_33
_atom_site_aniso_U_23
_atom_site_aniso_U_13
_atom_site_aniso_U_12
Al1 0.01414(19) 0.01220(19) 0.0162(2) -0.00157(15) 0.00163(15) -0.00172(15)
N1 0.0158(5) 0.0139(5) 0.0175(6) -0.0015(4) 0.0021(4) -0.0012(4)
N2 0.0162(6) 0.0114(5) 0.0236(6) -0.0050(4) 0.0019(5) -0.0023(4)
N3 0.0163(6) 0.0158(6) 0.0163(6) -0.0019(4) 0.0029(4) -0.0027(4)
N4 0.0181(6) 0.0111(5) 0.0217(6) -0.0028(4) 0.0040(5) -0.0034(4)
O1 0.0147(5) 0.0127(5) 0.0308(6) -0.0061(4) 0.0011(4) -0.0028(4)
O2 0.0171(5) 0.0121(5) 0.0204(5) -0.0013(4) 0.0010(4) -0.0041(4)
C1 0.0177(7) 0.0169(7) 0.0219(7) -0.0009(5) 0.0020(5) 0.0015(5)
C2 0.0145(6) 0.0242(8) 0.0255(7) -0.0002(6) 0.0006(5) -0.0005(5)
C3 0.0194(7) 0.0217(7) 0.0212(7) -0.0048(6) 0.0035(5) -0.0071(6)
C4 0.0199(7) 0.0156(7) 0.0232(7) -0.0044(5) 0.0049(6) -0.0036(5)
C5 0.0158(6) 0.0160(7) 0.0146(6) -0.0011(5) 0.0041(5) -0.0011(5)
C6 0.0178(7) 0.0146(7) 0.0198(7) -0.0023(5) 0.0032(5) 0.0021(5)
C7 0.0254(8) 0.0143(7) 0.0440(10) -0.0032(6) 0.0031(7) 0.0007(6)
C8 0.0195(7) 0.0221(7) 0.0221(7) -0.0013(6) 0.0017(6) 0.0031(6)
C9 0.0274(8) 0.0304(9) 0.0204(7) 0.0000(6) 0.0032(6) 0.0095(6)
C10 0.0195(7) 0.0201(7) 0.0194(7) -0.0011(5) 0.0022(5) -0.0003(5)
C11 0.0163(7) 0.0283(8) 0.0221(7) -0.0054(6) 0.0029(5) -0.0017(6)
C12 0.0184(7) 0.0242(8) 0.0353(9) -0.0106(7) 0.0070(6) -0.0077(6)
C13 0.0216(7) 0.0152(7) 0.0406(9) -0.0067(6) 0.0084(6) -0.0041(6)
C14 0.0180(7) 0.0163(7) 0.0177(7) -0.0041(5) 0.0068(5) -0.0023(5)
C15 0.0191(7) 0.0137(6) 0.0176(7) 0.0002(5) 0.0030(5) 0.0009(5)
C16 0.0241(7) 0.0214(7) 0.0212(7) -0.0005(6) -0.0012(6) 0.0036(6)
C17 0.0288(8) 0.0144(7) 0.0289(8) 0.0036(6) 0.0033(6) -0.0009(6)
C18 0.0233(7) 0.0189(7) 0.0189(7) -0.0007(5) 0.0040(5) 0.0023(6)
Cl1 0.02547(18) 0.01760(17) 0.01677(17) 0.00004(12) 0.00429(13) -0.00381(13)

loop_
_atom_type_symbol
_atom_type_description
_atom_type_scat_dispersion_real
_atom_type_scat_dispersion_imag
_atom_type_scat_source
C C 0.0033 0.0016 'International Tables Vol C Tables 4.2.6.8 and 6.1.1.4'
H H 0.0000 0.0000 'International Tables Vol C Tables 4.2.6.8 and 6.1.1.4'
N N 0.0061 0.0033 'International Tables Vol C Tables 4.2.6.8 and 6.1.1.4'
O O 0.0106 0.0060 'International Tables Vol C Tables 4.2.6.8 and 6.1.1.4'
Cl Cl 0.1484 0.1585 'International Tables Vol C Tables 4.2.6.8 and 6.1.1.4'
Al Al 0.0645 0.0514 'International Tables Vol C Tables 4.2.6.8 and 6.1.1.4'

loop_
_geom_angle_atom_site_label_1
_geom_angle_atom_site_label_2
_geom_angle_atom_site_label_3
_geom_angle
O1 Al1 O2 141.55(5)
O1 Al1 N1 82.02(5)
O2 Al1 N1 91.28(5)
O1 Al1 N3 91.00(5)
O2 Al1 N3 82.21(5)
N1 Al1 N3 159.47(5)
O1 Al1 Cl1 110.12(4)
O2 Al1 Cl1 108.32(4)
N1 Al1 Cl1 99.21(4)
N3 Al1 Cl1 101.33(4)
C1 N1 C5 120.14(12)
C1 N1 Al1 126.93(10)
C5 N1 Al1 112.64(9)
C5 N2 O1 111.68(11)
C5 N2 C6 125.44(11)
O1 N2 C6 109.43(10)
C10 N3 C14 120.21(12)
C10 N3 Al1 128.07(10)
C14 N3 Al1 111.46(9)
C14 N4 O2 112.32(11)
C14 N4 C15 125.68(11)
O2 N4 C15 110.37(10)
N2 O1 Al1 116.06(8)
N4 O2 Al1 116.44(8)
N1 C1 C2 122.73(13)
C1 C2 C3 117.78(13)
C4 C3 C2 120.70(13)
C3 C4 C5 119.17(13)
N1 C5 N2 113.88(12)
N1 C5 C4 119.44(12)
N2 C5 C4 126.56(13)
N2 C6 C8 107.11(11)
N2 C6 C9 109.38(11)
C8 C6 C9 110.93(12)
N2 C6 C7 111.47(11)
C8 C6 C7 106.63(12)
C9 C6 C7 111.22(13)
N3 C10 C11 122.83(14)
C10 C11 C12 117.46(14)
C13 C12 C11 121.24(14)
C12 C13 C14 118.88(14)
N3 C14 N4 114.54(12)
N3 C14 C13 119.31(13)
N4 C14 C13 125.97(13)
N4 C15 C16 107.28(11)
N4 C15 C17 111.43(11)
C16 C15 C17 107.92(12)
N4 C15 C18 108.77(11)
C16 C15 C18 110.59(12)
C17 C15 C18 110.80(12)

loop_
_geom_bond_atom_site_label_1
_geom_bond_atom_site_label_2
_geom_bond_distance
Al1 O1 1.7842(10)
Al1 O2 1.7844(10)
Al1 N1 1.9488(12)
Al1 N3 1.9538(12)
Al1 Cl1 2.2053(6)
N1 C1 1.3537(18)
N1 C5 1.3576(17)
N2 C5 1.3691(18)
N2 O1 1.4122(14)
N2 C6 1.5013(17)
N3 C10 1.3545(18)
N3 C14 1.3580(18)
N4 C14 1.3614(18)
N4 O2 1.4073(14)
N4 C15 1.5010(17)
C1 C2 1.361(2)
C2 C3 1.403(2)
C3 C4 1.364(2)
C4 C5 1.4160(19)
C6 C8 1.5230(19)
C6 C9 1.528(2)
C6 C7 1.529(2)
C10 C11 1.361(2)
C11 C12 1.399(2)
C12 C13 1.365(2)
C13 C14 1.4192(19)
C15 C16 1.5244(19)
C15 C17 1.5299(19)
C15 C18 1.5322(19)
